data_1010092
loop_
_publ_author_name
'Hendricks, S B'
'Posnjak, E'
'Kracek, F C'

_publ_section_title
;
Molecular Rotation in the Solid State. The Variation of the Crystal
Structure of Ammonium Nitrate with Temperature
;
_journal_coden_ASTM JACSAT
_journal_name_full 'Journal of the American Chemical Society'
_journal_page_first 2766
_journal_page_last 2786
_journal_paper_doi 10.1021/ja01346a020
_journal_volume 54
_journal_year 1932
_chemical_formula_structural 'N H4 N O3'
_chemical_formula_sum 'H4 N2 O3'
_chemical_name_systematic 'Ammonium nitrate - II'
_space_group_IT_number 81
_symmetry_cell_setting tetragonal
_symmetry_Int_Tables_number 81
_symmetry_space_group_name_Hall 'P -4'
_symmetry_space_group_name_H-M 'P -4'
_cell_angle_alpha 90
_cell_angle_beta 90
_cell_angle_gamma 90
_cell_formula_units_Z 2
_cell_length_a 5.74
_cell_length_b 5.74
_cell_length_c 5.
_cell_volume 164.7
_exptl_crystal_density_meas 1.64
_cod_database_code 1010092

loop_
_symmetry_equiv_pos_as_xyz
x,y,z
-x,-y,z
y,-x,-z
-y,x,-z

loop_
_atom_site_label
_atom_site_fract_x
_atom_site_fract_y
_atom_site_fract_z
? ? ? ?
